data_9007626
loop_
_publ_author_name
'Sabelli, C.'
'Ferroni, R. T.'

_publ_section_title
;
 The crystal structure of aluminite
 Note: anisotropic displacement factors from ICSD
;
_journal_name_full 'Acta Crystallographica, Section B'
_journal_page_first 2407
_journal_page_last 2412
_journal_paper_doi 10.1107/S0567740878008341
_journal_volume 34
_journal_year 1978
_chemical_formula_sum 'Al2 H18 O15 S'
_chemical_name_mineral Aluminite
_space_group_IT_number 14
_symmetry_space_group_name_Hall '-P 2ybc'
_symmetry_space_group_name_H-M 'P 1 21/c 1'
_cell_angle_alpha 90
_cell_angle_beta 110.18
_cell_angle_gamma 90
_cell_formula_units_Z 4
_cell_length_a 7.440
_cell_length_b 15.583
_cell_length_c 11.700
_cell_volume 1273.200
_database_code_amcsd 0009644
_exptl_crystal_density_diffrn 1.795
_cod_depositor_comments
;
    Z value inserted to be consistent with given formula
    Renamed water oxygens so that they are recognized as oxygens.
                               miguel
;
_cod_original_formula_sum 'S Al2 O15 H18'
_cod_database_code 9007626

loop_
_space_group_symop_operation_xyz
x,y,z
x,1/2-y,1/2+z
-x,1/2+y,1/2-z
-x,-y,-z

loop_
_atom_site_aniso_label
_atom_site_aniso_U_11
_atom_site_aniso_U_22
_atom_site_aniso_U_33
_atom_site_aniso_U_12
_atom_site_aniso_U_13
_atom_site_aniso_U_23
S 0.01937 0.01562 0.01277 -0.00248 -0.00027 0.00954
Al1 0.01117 0.01169 0.01295 0.00006 -0.00012 0.00789
Al2 0.01307 0.01144 0.01051 -0.00022 -0.00016 0.00416
O1 0.05917 0.01833 0.03611 -0.00915 -0.00443 0.06450
O2 0.01697 0.05142 0.02462 -0.00077 -0.00109 0.01240
O3 0.03143 0.02436 0.02768 -0.00342 0.00377 0.03052
O4 0.02752 0.02682 0.01631 -0.00044 -0.00093 -0.01006
O5 0.01388 0.00984 0.01411 0.00314 -0.00008 0.01257
O6 0.01551 0.01513 0.01460 -0.00391 -0.00186 0.00971
O7 0.01608 0.00947 0.01808 -0.00050 0.00000 0.00893
O8 0.01663 0.01759 0.01265 0.00540 0.00167 0.01318
O9 0.02280 0.01538 0.03311 -0.00353 -0.00272 0.02263
O10 0.02315 0.01661 0.02065 0.00154 0.00109 -0.00312
O11 0.02962 0.02694 0.01851 -0.01047 -0.00319 0.03060
O12 0.04662 0.02300 0.02829 0.00149 0.00012 0.03988
O13 0.03066 0.02411 0.04662 0.00237 -0.00179 0.02306
O14 0.03128 0.02276 0.03580 -0.00678 -0.00299 0.03112
O15 0.03582 0.02743 0.01961 -0.00187 -0.00190 0.02098

loop_
_atom_site_label
_atom_site_fract_x
_atom_site_fract_y
_atom_site_fract_z
_atom_site_U_iso_or_equiv
S 0.70076 0.37376 0.93018 0.01621
Al1 0.65581 0.45332 0.47633 0.01229
Al2 0.07306 0.46600 0.62873 0.01216
O1 0.71660 0.28780 0.88970 0.03458
O2 0.50120 0.39050 0.92170 0.03141
O3 0.75390 0.43420 0.85250 0.02698
O4 0.82840 0.38360 0.05840 0.02672
O5 0.87130 0.54030 0.52300 0.01241
O6 0.73930 0.45390 0.34230 0.01532
O7 0.86840 0.39470 0.57780 0.01507
O8 0.44510 0.52260 0.40230 0.01545
O9 0.52570 0.34870 0.42350 0.02368
O10 0.24210 0.37580 0.70190 0.02254
O11 0.03460 0.49300 0.77740 0.02356
O12 0.85170 0.25300 0.71010 0.03141
O13 0.17820 0.21810 0.60790 0.03458
O14 0.17370 0.30190 0.40120 0.02926
O15 0.43170 0.40950 0.10350 0.02774
H1 0.85200 0.58800 0.55400 0.06333
H2 0.65800 0.44000 0.28300 0.06333
H3 0.85700 0.35000 0.60800 0.06333
H4 0.40800 0.54100 0.34200 0.06333
H5 0.40000 0.33400 0.41000 0.06333
H6 0.58100 0.29800 0.40900 0.06333
H7 0.19700 0.31900 0.68000 0.06333
H8 0.32700 0.37800 0.78000 0.06333
H9 0.93600 0.47200 0.80200 0.06333
H10 0.10000 0.53300 0.83100 0.06333
H11 0.79400 0.26300 0.77500 0.06333
H12 0.78000 0.21800 0.66100 0.06333
H13 0.50600 0.18500 0.59400 0.06333
H14 0.26800 0.18100 0.62100 0.06333
H15 0.07100 0.27900 0.33100 0.06333
H16 0.15600 0.27500 0.46700 0.06333
H17 0.45800 0.40500 0.06100 0.06333
H18 0.37000 0.46600 0.13000 0.06333

loop_
_cod_related_entry_id
_cod_related_entry_database
_cod_related_entry_code
1 AMCSD 0009644
